data_7220184
loop_
_publ_author_name
'Kalalbandi, Veerendra Kumar A.'
'Seetharamappa, J.'
'Katrahalli, Umesha'

_publ_section_title
;
 Synthesis, crystal studies and in vivo anti-hyperlipidemic activities of
 indole derivatives containing fluvastatin nucleus
;
_journal_issue 48
_journal_name_full 'RSC Adv.'
_journal_page_first 38748
_journal_paper_doi 10.1039/C5RA02908B
_journal_volume 5
_journal_year 2015
_chemical_formula_moiety 'C29 H26 F N O2'
_chemical_formula_sum 'C29 H26 F N O2'
_chemical_formula_weight 439.51
_space_group_IT_number 2
_symmetry_cell_setting triclinic
_symmetry_space_group_name_Hall '-P 1'
_symmetry_space_group_name_H-M 'P -1'
_atom_sites_solution_hydrogens geom
_atom_sites_solution_primary direct
_atom_sites_solution_secondary difmap
_audit_creation_method SHELXL-97
_audit_update_record
;
2015-02-07 deposited with the CCDC.
2015-04-23 downloaded from the CCDC.
;
_cell_angle_alpha 92.1180(10)
_cell_angle_beta 105.2540(10)
_cell_angle_gamma 101.5130(10)
_cell_formula_units_Z 2
_cell_length_a 8.6019(2)
_cell_length_b 11.2740(3)
_cell_length_c 12.5983(3)
_cell_measurement_temperature 296(2)
_cell_volume 1149.81(5)
_computing_structure_refinement 'SHELXL-97 (Sheldrick, 2008)'
_computing_structure_solution 'SHELXS-97 (Sheldrick, 2008)'
_diffrn_ambient_temperature 296(2)
_diffrn_measured_fraction_theta_full 0.998
_diffrn_measured_fraction_theta_max 0.998
_diffrn_radiation_monochromator graphite
_diffrn_radiation_source 'fine-focus sealed tube'
_diffrn_radiation_type MoK\a
_diffrn_radiation_wavelength 0.71073
_diffrn_reflns_av_R_equivalents 0.0248
_diffrn_reflns_av_sigmaI/netI 0.0234
_diffrn_reflns_limit_h_max 10
_diffrn_reflns_limit_h_min -10
_diffrn_reflns_limit_k_max 13
_diffrn_reflns_limit_k_min -13
_diffrn_reflns_limit_l_max 14
_diffrn_reflns_limit_l_min -14
_diffrn_reflns_number 15526
_diffrn_reflns_theta_full 24.68
_diffrn_reflns_theta_max 24.68
_diffrn_reflns_theta_min 1.68
_exptl_absorpt_coefficient_mu 0.085
_exptl_absorpt_correction_T_max 0.9077
_exptl_absorpt_correction_T_min 0.8756
_exptl_absorpt_correction_type multi-scan
_exptl_crystal_colour yellow
_exptl_crystal_density_diffrn 1.269
_exptl_crystal_density_method 'not measured'
_exptl_crystal_description block
_exptl_crystal_F_000 464
_exptl_crystal_size_max 0.35
_exptl_crystal_size_mid 0.30
_exptl_crystal_size_min 0.25
_refine_diff_density_max 0.182
_refine_diff_density_min -0.154
_refine_diff_density_rms 0.032
_refine_ls_extinction_method none
_refine_ls_goodness_of_fit_ref 1.027
_refine_ls_hydrogen_treatment mixed
_refine_ls_matrix_type full
_refine_ls_number_parameters 301
_refine_ls_number_reflns 3888
_refine_ls_number_restraints 0
_refine_ls_restrained_S_all 1.027
_refine_ls_R_factor_all 0.0513
_refine_ls_R_factor_gt 0.0396
_refine_ls_shift/su_max 0.018
_refine_ls_shift/su_mean 0.003
_refine_ls_structure_factor_coef Fsqd
_refine_ls_weighting_details 'calc w=1/[\s^2^(Fo^2^)+(0.0590P)^2^+0.1460P] where P=(Fo^2^+2Fc^2^)/3'
_refine_ls_weighting_scheme calc
_refine_ls_wR_factor_gt 0.1036
_refine_ls_wR_factor_ref 0.1125
_reflns_number_gt 3036
_reflns_number_total 3888
_reflns_threshold_expression >2sigma(I)
_cod_data_source_file c5ra02908b2.cif
_cod_data_source_block chem_veerendra_i2_54_29_07_0m
_cod_original_sg_symbol_H-M P-1
_cod_database_code 7220184
_publcif_datablock.id {f3ec9aae-d1f1-4b25-b032-938f22f35a07}

loop_
_symmetry_equiv_pos_as_xyz
'x, y, z'
'-x, -y, -z'

loop_
_atom_site_label
_atom_site_type_symbol
_atom_site_fract_x
_atom_site_fract_y
_atom_site_fract_z
_atom_site_U_iso_or_equiv
_atom_site_adp_type
_atom_site_occupancy
_atom_site_symmetry_multiplicity
_atom_site_calc_flag
_atom_site_refinement_flags
F1 F 0.64327(14) 1.51158(10) 0.36169(9) 0.0832(4) Uani 1 1 d .
O1 O 0.33030(16) 0.27847(10) -0.05702(9) 0.0622(3) Uani 1 1 d .
O2 O 0.21864(19) 0.81256(12) -0.07156(11) 0.0791(4) Uani 1 1 d .
N1 N -0.15761(15) 1.03284(11) 0.33400(10) 0.0466(3) Uani 1 1 d .
C1 C 0.4983(2) 1.43527(16) 0.35985(12) 0.0566(4) Uani 1 1 d .
C2 C 0.3672(2) 1.48374(15) 0.36491(13) 0.0593(5) Uani 1 1 d .
H2 H 0.3761 1.5675 0.3688 0.071 Uiso 1 1 calc R
C3 C 0.2209(2) 1.40619(14) 0.36418(13) 0.0533(4) Uani 1 1 d .
H3 H 0.1302 1.4383 0.3667 0.064 Uiso 1 1 calc R
C4 C 0.20627(19) 1.28099(13) 0.35974(12) 0.0450(4) Uani 1 1 d .
C5 C 0.05199(18) 1.19903(13) 0.36363(12) 0.0444(4) Uani 1 1 d .
C6 C -0.02270(18) 1.09028(13) 0.29996(12) 0.0443(4) Uani 1 1 d .
C7 C 0.03325(19) 1.03973(14) 0.21304(12) 0.0464(4) Uani 1 1 d .
H7 H 0.0774 1.0957 0.1705 0.056 Uiso 1 1 calc R
C8 C 0.02991(19) 0.92364(14) 0.18588(13) 0.0478(4) Uani 1 1 d .
H8 H -0.0193 0.8646 0.2236 0.057 Uiso 1 1 calc R
C9 C 0.09801(18) 0.88472(14) 0.10171(13) 0.0482(4) Uani 1 1 d .
H9 H 0.1372 0.9437 0.0598 0.058 Uiso 1 1 calc R
C10 C 0.1100(2) 0.77118(14) 0.07842(13) 0.0507(4) Uani 1 1 d .
H10 H 0.0708 0.7106 0.1189 0.061 Uiso 1 1 calc R
C11 C 0.1824(2) 0.73811(15) -0.00849(13) 0.0528(4) Uani 1 1 d .
C12 C 0.21368(19) 0.61389(14) -0.01861(12) 0.0483(4) Uani 1 1 d .
C13 C 0.2291(2) 0.56739(15) -0.11804(13) 0.0573(4) Uani 1 1 d .
H13 H 0.2141 0.6128 -0.1787 0.069 Uiso 1 1 calc R
C14 C 0.2662(2) 0.45530(15) -0.12802(13) 0.0585(4) Uani 1 1 d .
H14 H 0.2740 0.4248 -0.1956 0.070 Uiso 1 1 calc R
C15 C 0.2922(2) 0.38750(14) -0.03837(13) 0.0489(4) Uani 1 1 d .
C16 C 0.3641(3) 0.20699(16) 0.03290(15) 0.0689(5) Uani 1 1 d .
H16A H 0.4578 0.2511 0.0899 0.103 Uiso 1 1 calc R
H16B H 0.3876 0.1326 0.0082 0.103 Uiso 1 1 calc R
H16C H 0.2699 0.1888 0.0615 0.103 Uiso 1 1 calc R
C17 C 0.4909(2) 1.31335(16) 0.35472(13) 0.0572(4) Uani 1 1 d .
H17 H 0.5822 1.2826 0.3510 0.069 Uiso 1 1 calc R
C18 C 0.3443(2) 1.23639(15) 0.35525(13) 0.0520(4) Uani 1 1 d .
H18 H 0.3377 1.1529 0.3525 0.062 Uiso 1 1 calc R
C19 C -0.16850(19) 1.10639(14) 0.42139(12) 0.0470(4) Uani 1 1 d .
C20 C -0.04014(18) 1.21100(13) 0.44136(12) 0.0455(4) Uani 1 1 d .
C21 C -0.0214(2) 1.29780(15) 0.52893(13) 0.0536(4) Uani 1 1 d .
H21 H 0.0626 1.3674 0.5434 0.064 Uiso 1 1 calc R
C22 C -0.1289(2) 1.27852(17) 0.59295(14) 0.0604(5) Uani 1 1 d .
H22 H -0.1175 1.3358 0.6511 0.072 Uiso 1 1 calc R
C23 C -0.2548(2) 1.17473(17) 0.57249(15) 0.0625(5) Uani 1 1 d .
H23 H -0.3255 1.1638 0.6176 0.075 Uiso 1 1 calc R
C24 C -0.2771(2) 1.08813(16) 0.48734(14) 0.0570(4) Uani 1 1 d .
H24 H -0.3620 1.0192 0.4739 0.068 Uiso 1 1 calc R
C25 C -0.29591(18) 0.93907(14) 0.26456(13) 0.0490(4) Uani 1 1 d .
H25 H -0.2610 0.9149 0.2005 0.059 Uiso 1 1 calc R
C26 C -0.3302(2) 0.82555(15) 0.32283(17) 0.0686(5) Uani 1 1 d .
H26A H -0.2318 0.7941 0.3449 0.103 Uiso 1 1 calc R
H26B H -0.4164 0.7654 0.2735 0.103 Uiso 1 1 calc R
H26C H -0.3639 0.8452 0.3870 0.103 Uiso 1 1 calc R
C27 C -0.4468(2) 0.99102(17) 0.22009(16) 0.0663(5) Uani 1 1 d .
H27A H -0.4917 1.0089 0.2795 0.099 Uiso 1 1 calc R
H27B H -0.5281 0.9328 0.1656 0.099 Uiso 1 1 calc R
H27C H -0.4164 1.0643 0.1870 0.099 Uiso 1 1 calc R
C28 C 0.2761(2) 0.43135(15) 0.06077(13) 0.0551(4) Uani 1 1 d .
H28 H 0.2922 0.3861 0.1215 0.066 Uiso 1 1 calc R
C29 C 0.2358(2) 0.54340(15) 0.06902(13) 0.0557(4) Uani 1 1 d .
H29 H 0.2232 0.5721 0.1357 0.067 Uiso 1 1 calc R

loop_
_atom_site_aniso_label
_atom_site_aniso_U_11
_atom_site_aniso_U_22
_atom_site_aniso_U_33
_atom_site_aniso_U_23
_atom_site_aniso_U_13
_atom_site_aniso_U_12
F1 0.0691(8) 0.0927(8) 0.0711(7) 0.0027(6) 0.0262(6) -0.0293(6)
O1 0.0780(9) 0.0529(7) 0.0617(7) 0.0014(5) 0.0255(6) 0.0200(6)
O2 0.1090(12) 0.0731(9) 0.0816(9) 0.0271(7) 0.0523(8) 0.0423(8)
N1 0.0377(7) 0.0485(7) 0.0526(7) -0.0006(6) 0.0156(6) 0.0041(6)
C1 0.0516(11) 0.0666(11) 0.0405(8) 0.0018(7) 0.0137(7) -0.0133(9)
C2 0.0754(13) 0.0466(9) 0.0512(9) 0.0015(7) 0.0208(9) -0.0018(9)
C3 0.0577(11) 0.0476(9) 0.0547(9) 0.0016(7) 0.0187(8) 0.0078(8)
C4 0.0445(9) 0.0451(8) 0.0437(8) 0.0008(6) 0.0128(7) 0.0053(7)
C5 0.0379(9) 0.0446(8) 0.0511(9) 0.0030(7) 0.0138(7) 0.0077(7)
C6 0.0377(9) 0.0455(8) 0.0505(8) 0.0054(7) 0.0137(7) 0.0088(7)
C7 0.0389(9) 0.0485(9) 0.0515(9) 0.0026(7) 0.0152(7) 0.0053(7)
C8 0.0385(9) 0.0508(9) 0.0551(9) 0.0051(7) 0.0163(7) 0.0078(7)
C9 0.0377(9) 0.0523(9) 0.0535(9) 0.0026(7) 0.0128(7) 0.0077(7)
C10 0.0459(10) 0.0513(9) 0.0579(10) 0.0030(7) 0.0195(8) 0.0107(7)
C11 0.0484(10) 0.0586(10) 0.0541(9) 0.0060(8) 0.0159(8) 0.0148(8)
C12 0.0444(9) 0.0538(9) 0.0485(9) 0.0016(7) 0.0157(7) 0.0111(7)
C13 0.0689(12) 0.0612(10) 0.0481(9) 0.0100(8) 0.0237(8) 0.0174(9)
C14 0.0741(12) 0.0588(10) 0.0483(9) -0.0009(8) 0.0270(8) 0.0150(9)
C15 0.0458(9) 0.0481(9) 0.0522(9) 0.0002(7) 0.0154(7) 0.0075(7)
C16 0.0802(14) 0.0590(11) 0.0719(12) 0.0117(9) 0.0210(10) 0.0242(10)
C17 0.0428(10) 0.0712(12) 0.0565(10) 0.0052(8) 0.0163(8) 0.0065(8)
C18 0.0454(10) 0.0513(9) 0.0590(10) 0.0036(7) 0.0168(8) 0.0072(8)
C19 0.0396(9) 0.0532(9) 0.0502(9) 0.0051(7) 0.0136(7) 0.0128(7)
C20 0.0391(9) 0.0467(8) 0.0507(9) 0.0018(7) 0.0117(7) 0.0107(7)
C21 0.0491(10) 0.0553(10) 0.0570(9) -0.0006(8) 0.0144(8) 0.0142(8)
C22 0.0632(12) 0.0699(11) 0.0534(10) -0.0022(8) 0.0196(9) 0.0237(10)
C23 0.0575(11) 0.0792(13) 0.0612(10) 0.0090(9) 0.0295(9) 0.0207(10)
C24 0.0461(10) 0.0649(11) 0.0632(10) 0.0063(8) 0.0228(8) 0.0094(8)
C25 0.0352(9) 0.0486(9) 0.0594(9) -0.0023(7) 0.0132(7) 0.0018(7)
C26 0.0615(12) 0.0502(10) 0.0952(14) 0.0093(9) 0.0253(10) 0.0088(9)
C27 0.0464(11) 0.0700(12) 0.0755(12) 0.0063(9) 0.0063(9) 0.0107(9)
C28 0.0660(11) 0.0562(10) 0.0453(9) 0.0056(7) 0.0157(8) 0.0175(8)
C29 0.0640(11) 0.0630(10) 0.0437(9) 0.0002(8) 0.0180(8) 0.0187(9)

loop_
_atom_type_symbol
_atom_type_description
_atom_type_scat_dispersion_real
_atom_type_scat_dispersion_imag
_atom_type_scat_source
C C 0.0033 0.0016 'International Tables Vol C Tables 4.2.6.8 and 6.1.1.4'
H H 0.0000 0.0000 'International Tables Vol C Tables 4.2.6.8 and 6.1.1.4'
N N 0.0061 0.0033 'International Tables Vol C Tables 4.2.6.8 and 6.1.1.4'
O O 0.0106 0.0060 'International Tables Vol C Tables 4.2.6.8 and 6.1.1.4'
F F 0.0171 0.0103 'International Tables Vol C Tables 4.2.6.8 and 6.1.1.4'

loop_
_geom_angle_atom_site_label_1
_geom_angle_atom_site_label_2
_geom_angle_atom_site_label_3
_geom_angle
C15 O1 C16 118.12(13)
C6 N1 C19 107.61(12)
C6 N1 C25 124.22(12)
C19 N1 C25 124.42(13)
F1 C1 C17 118.56(18)
F1 C1 C2 118.83(17)
C17 C1 C2 122.60(16)
C1 C2 C3 118.70(17)
C1 C2 H2 120.7
C3 C2 H2 120.7
C2 C3 C4 121.28(17)
C2 C3 H3 119.4
C4 C3 H3 119.4
C3 C4 C18 117.64(15)
C3 C4 C5 121.02(15)
C18 C4 C5 121.30(14)
C6 C5 C20 106.85(13)
C6 C5 C4 126.47(14)
C20 C5 C4 126.42(13)
C5 C6 N1 110.03(13)
C5 C6 C7 125.61(14)
N1 C6 C7 124.32(13)
C8 C7 C6 128.59(15)
C8 C7 H7 115.7
C6 C7 H7 115.7
C7 C8 C9 123.63(15)
C7 C8 H8 118.2
C9 C8 H8 118.2
C10 C9 C8 125.55(15)
C10 C9 H9 117.2
C8 C9 H9 117.2
C9 C10 C11 122.57(15)
C9 C10 H10 118.7
C11 C10 H10 118.7
O2 C11 C10 120.49(15)
O2 C11 C12 120.25(15)
C10 C11 C12 119.25(14)
C29 C12 C13 117.75(15)
C29 C12 C11 122.52(14)
C13 C12 C11 119.66(14)
C14 C13 C12 120.86(15)
C14 C13 H13 119.6
C12 C13 H13 119.6
C13 C14 C15 120.47(15)
C13 C14 H14 119.8
C15 C14 H14 119.8
O1 C15 C28 124.73(14)
O1 C15 C14 115.61(14)
C28 C15 C14 119.65(15)
O1 C16 H16A 109.5
O1 C16 H16B 109.5
H16A C16 H16B 109.5
O1 C16 H16C 109.5
H16A C16 H16C 109.5
H16B C16 H16C 109.5
C1 C17 C18 118.28(17)
C1 C17 H17 120.9
C18 C17 H17 120.9
C17 C18 C4 121.49(16)
C17 C18 H18 119.3
C4 C18 H18 119.3
N1 C19 C24 130.42(15)
N1 C19 C20 108.52(13)
C24 C19 C20 121.01(15)
C21 C20 C19 119.33(14)
C21 C20 C5 133.61(15)
C19 C20 C5 106.98(13)
C22 C21 C20 118.96(16)
C22 C21 H21 120.5
C20 C21 H21 120.5
C21 C22 C23 121.11(16)
C21 C22 H22 119.4
C23 C22 H22 119.4
C24 C23 C22 121.52(16)
C24 C23 H23 119.2
C22 C23 H23 119.2
C23 C24 C19 118.07(16)
C23 C24 H24 121.0
C19 C24 H24 121.0
N1 C25 C27 111.08(13)
N1 C25 C26 112.17(14)
C27 C25 C26 113.42(14)
N1 C25 H25 106.6
C27 C25 H25 106.5
C26 C25 H25 106.6
C25 C26 H26A 109.5
C25 C26 H26B 109.5
H26A C26 H26B 109.5
C25 C26 H26C 109.5
H26A C26 H26C 109.5
H26B C26 H26C 109.5
C25 C27 H27A 109.5
C25 C27 H27B 109.5
H27A C27 H27B 109.5
C25 C27 H27C 109.5
H27A C27 H27C 109.5
H27B C27 H27C 109.5
C15 C28 C29 119.21(15)
C15 C28 H28 120.4
C29 C28 H28 120.4
C12 C29 C28 122.03(15)
C12 C29 H29 119.0
C28 C29 H29 119.0

loop_
_geom_bond_atom_site_label_1
_geom_bond_atom_site_label_2
_geom_bond_distance
F1 C1 1.3603(19)
O1 C15 1.3616(18)
O1 C16 1.416(2)
O2 C11 1.228(2)
N1 C6 1.3901(19)
N1 C19 1.3880(19)
N1 C25 1.4765(19)
C1 C17 1.362(2)
C1 C2 1.363(3)
C2 C3 1.379(2)
C2 H2 0.9300
C3 C4 1.390(2)
C3 H3 0.9300
C4 C18 1.392(2)
C4 C5 1.472(2)
C5 C6 1.379(2)
C5 C20 1.431(2)
C6 C7 1.448(2)
C7 C8 1.333(2)
C7 H7 0.9300
C8 C9 1.434(2)
C8 H8 0.9300
C9 C10 1.333(2)
C9 H9 0.9300
C10 C11 1.466(2)
C10 H10 0.9300
C11 C12 1.485(2)
C12 C29 1.379(2)
C12 C13 1.389(2)
C13 C14 1.373(2)
C13 H13 0.9300
C14 C15 1.382(2)
C14 H14 0.9300
C15 C28 1.377(2)
C16 H16A 0.9600
C16 H16B 0.9600
C16 H16C 0.9600
C17 C18 1.383(2)
C17 H17 0.9300
C18 H18 0.9300
C19 C24 1.396(2)
C19 C20 1.409(2)
C20 C21 1.402(2)
C21 C22 1.370(2)
C21 H21 0.9300
C22 C23 1.390(3)
C22 H22 0.9300
C23 C24 1.371(2)
C23 H23 0.9300
C24 H24 0.9300
C25 C27 1.512(2)
C25 C26 1.515(2)
C25 H25 0.9800
C26 H26A 0.9600
C26 H26B 0.9600
C26 H26C 0.9600
C27 H27A 0.9600
C27 H27B 0.9600
C27 H27C 0.9600
C28 C29 1.382(2)
C28 H28 0.9300
C29 H29 0.9300

loop_
_publcif_info_exptl_table_extra_item
sin_theta_over_lambda_max
